data_2201037
loop_
_publ_author_name
'Subha Nandhini, M.'
'Krishnakumar, R. V.'
'Sivakumar, K.'
'Natarajan, S.'

_publ_section_title
;
 <i>catena</i>-Poly[[cadmium(II)]-\m-\b-alanine-di-\m-chloro]
;
_journal_issue 6
_journal_name_full 'Acta Crystallographica Section E'
_journal_page_first m307
_journal_page_last m309
_journal_paper_doi 10.1107/S160053680200805X
_journal_volume 58
_journal_year 2002
_chemical_formula_iupac '[Cd Cl2 (C3 H7 N O2)]'
_chemical_formula_moiety 'C3 H7 Cd Cl2 N O2'
_chemical_formula_sum 'C3 H7 Cd Cl2 N O2'
_chemical_formula_weight 272.40
_chemical_name_common Dichloro(\b-alanine)cadmium(II)
_chemical_name_systematic
;
Dichloro(\b-alanine)cadmium(II)
;
_space_group_IT_number 33
_symmetry_cell_setting orthorhombic
_symmetry_space_group_name_Hall 'P 2c -2n'
_symmetry_space_group_name_H-M 'P n a 21'
_atom_sites_solution_hydrogens geom
_atom_sites_solution_primary direct
_atom_sites_solution_secondary difmap
_audit_creation_method SHELXL-97
_cell_angle_alpha 90.00
_cell_angle_beta 90.00
_cell_angle_gamma 90.00
_cell_formula_units_Z 4
_cell_length_a 6.9391(10)
_cell_length_b 12.945(2)
_cell_length_c 7.9714(10)
_cell_measurement_reflns_used 25
_cell_measurement_temperature 293(2)
_cell_measurement_theta_max 18
_cell_measurement_theta_min 12
_cell_volume 716.04(18)
_computing_cell_refinement 'CAD-4 Software'
_computing_data_collection 'CAD-4 Software (Enraf-Nonius, 1989)'
_computing_data_reduction 'CAD-4 Software'
_computing_molecular_graphics 'PLATON (Spek, 1999)'
_computing_publication_material SHELXL97
_computing_structure_refinement 'SHELXL97 (Sheldrick, 1997)'
_computing_structure_solution 'SHELXS97 (Sheldrick, 1990)'
_diffrn_ambient_temperature 293(2)
_diffrn_measured_fraction_theta_full 0.987
_diffrn_measured_fraction_theta_max 0.987
_diffrn_measurement_device_type 'Enraf-Nonius CAD-4'
_diffrn_measurement_method \w-2\q
_diffrn_radiation_monochromator graphite
_diffrn_radiation_source 'fine-focus sealed tube'
_diffrn_radiation_type MoK\a
_diffrn_radiation_wavelength 0.71073
_diffrn_reflns_av_R_equivalents 0.0373
_diffrn_reflns_av_sigmaI/netI 0.0227
_diffrn_reflns_limit_h_max 8
_diffrn_reflns_limit_h_min 0
_diffrn_reflns_limit_k_max 15
_diffrn_reflns_limit_k_min -15
_diffrn_reflns_limit_l_max 9
_diffrn_reflns_limit_l_min -9
_diffrn_reflns_number 1727
_diffrn_reflns_theta_full 25.0
_diffrn_reflns_theta_max 25.0
_diffrn_reflns_theta_min 3.0
_diffrn_standards_decay_% 0.1
_diffrn_standards_interval_count 100
_diffrn_standards_number 2
_exptl_absorpt_coefficient_mu 3.72
_exptl_absorpt_correction_T_max 0.68
_exptl_absorpt_correction_T_min 0.42
_exptl_absorpt_correction_type psi-scan
_exptl_absorpt_process_details '(North et al., 1968)'
_exptl_crystal_colour colourless
_exptl_crystal_density_diffrn 2.527
_exptl_crystal_density_meas 2.53
_exptl_crystal_density_method 'floatation in a mixture of carbon tetrachloride and bromoform'
_exptl_crystal_description 'hexagonal needle'
_exptl_crystal_F_000 520
_exptl_crystal_size_max 0.30
_exptl_crystal_size_mid 0.20
_exptl_crystal_size_min 0.10
_refine_diff_density_max 1.26
_refine_diff_density_min -0.80
_refine_ls_abs_structure_details 'Flack (1983), 0000 Friedel reflections'
_refine_ls_abs_structure_Flack 0.05(11)
_refine_ls_extinction_coef 0.0162(18)
_refine_ls_extinction_expression Fc^*^=kFc[1+0.001xFc^2^\l^3^/sin(2\q)]^-1/4^
_refine_ls_extinction_method SHELXL97
_refine_ls_goodness_of_fit_ref 1.23
_refine_ls_hydrogen_treatment mixed
_refine_ls_matrix_type full
_refine_ls_number_parameters 83
_refine_ls_number_reflns 673
_refine_ls_number_restraints 1
_refine_ls_restrained_S_all 1.23
_refine_ls_R_factor_all 0.033
_refine_ls_R_factor_gt 0.032
_refine_ls_shift/su_max 0.001
_refine_ls_shift/su_mean 0.000
_refine_ls_structure_factor_coef Fsqd
_refine_ls_weighting_details 'calc w = 1/[\s^2^(Fo^2^)+(0.0489P)^2^+1.0571P] where P = (Fo^2^+2Fc^2^)/3'
_refine_ls_weighting_scheme calc
_refine_ls_wR_factor_gt 0.080
_refine_ls_wR_factor_ref 0.081
_reflns_number_gt 652
_reflns_number_total 673
_reflns_threshold_expression I>2s(I)
_cod_data_source_file bt6137.cif
_cod_data_source_block I
_cod_original_cell_volume 716.05(18)
_cod_database_code 2201037
_cod_database_fobs_code 2201037

loop_
_symmetry_equiv_pos_as_xyz
'x, y, z'
'-x, -y, z+1/2'
'-x+1/2, y+1/2, z+1/2'
'x+1/2, -y+1/2, z'

loop_
_atom_site_label
_atom_site_fract_x
_atom_site_fract_y
_atom_site_fract_z
_atom_site_U_iso_or_equiv
_atom_site_adp_type
_atom_site_calc_flag
_atom_site_refinement_flags
_atom_site_occupancy
_atom_site_disorder_assembly
_atom_site_disorder_group
_atom_site_type_symbol
Cd1 0.82893(6) 0.72845(3) 0.8492(4) 0.0246(3) Uani d . 1 . . Cd
Cl1 0.5940(8) 0.8072(4) 1.0744(3) 0.0399(10) Uani d . 1 . . Cl
Cl2 0.5951(8) 0.8102(4) 0.6266(2) 0.0394(11) Uani d . 1 . . Cl
O1 0.4558(9) 0.6036(4) 0.837(3) 0.065(3) Uani d . 1 . . O
O2 0.7522(8) 0.5585(4) 0.8818(18) 0.055(3) Uani d . 1 . . O
N1 0.1682(9) 0.4623(7) 0.7906(12) 0.040(2) Uani d . 1 . . N
H1A 0.0496 0.4509 0.8288 0.059 Uiso calc R 1 . . H
H1B 0.1784 0.4380 0.6866 0.059 Uiso calc R 1 . . H
H1C 0.1918 0.5299 0.7907 0.059 Uiso calc R 1 . . H
C1 0.5803(9) 0.5371(4) 0.845(2) 0.0222(13) Uani d . 1 . . C
C2 0.5127(10) 0.4254(5) 0.843(2) 0.0327(16) Uani d . 1 . . C
H2A 0.5252 0.3991 0.7293 0.039 Uiso calc R 1 . . H
H2B 0.5974 0.3850 0.9139 0.039 Uiso calc R 1 . . H
C3 0.3092(12) 0.4094(8) 0.8999(13) 0.040(2) Uani d . 1 . . C
H3A 0.2812 0.3360 0.9013 0.049 Uiso calc R 1 . . H
H3B 0.2957 0.4352 1.0136 0.049 Uiso calc R 1 . . H

loop_
_atom_site_aniso_label
_atom_site_aniso_U_11
_atom_site_aniso_U_22
_atom_site_aniso_U_33
_atom_site_aniso_U_12
_atom_site_aniso_U_13
_atom_site_aniso_U_23
Cd1 0.0227(3) 0.0218(4) 0.0292(4) 0.00109(14) 0.0001(5) -0.0009(4)
Cl1 0.030(3) 0.056(2) 0.033(2) -0.003(2) 0.0003(18) -0.0161(18)
Cl2 0.035(3) 0.060(3) 0.024(2) 0.007(2) 0.0040(17) 0.0171(18)
O1 0.038(3) 0.021(2) 0.136(8) 0.002(2) -0.022(9) -0.004(6)
O2 0.028(3) 0.029(3) 0.108(10) -0.009(2) -0.007(4) 0.016(5)
N1 0.027(4) 0.040(5) 0.052(5) -0.006(3) -0.004(3) -0.010(4)
C1 0.027(3) 0.021(3) 0.018(3) -0.001(2) -0.003(7) -0.010(5)
C2 0.036(3) 0.019(3) 0.044(4) -0.002(2) 0.001(9) 0.004(6)
C3 0.042(5) 0.036(4) 0.044(6) -0.004(4) -0.010(4) 0.015(4)

loop_
_atom_type_symbol
_atom_type_description
_atom_type_scat_dispersion_real
_atom_type_scat_dispersion_imag
_atom_type_scat_source
Cd Cd -0.8075 1.2024 'International Tables Vol C Tables 4.2.6.8 and 6.1.1.4'
Cl Cl 0.1484 0.1585 'International Tables Vol C Tables 4.2.6.8 and 6.1.1.4'
C C 0.0033 0.0016 'International Tables Vol C Tables 4.2.6.8 and 6.1.1.4'
H H 0.0000 0.0000 'International Tables Vol C Tables 4.2.6.8 and 6.1.1.4'
N N 0.0061 0.0033 'International Tables Vol C Tables 4.2.6.8 and 6.1.1.4'
O O 0.0106 0.0060 'International Tables Vol C Tables 4.2.6.8 and 6.1.1.4'

loop_
_geom_angle_atom_site_label_1
_geom_angle_atom_site_label_2
_geom_angle_atom_site_label_3
_geom_angle_site_symmetry_1
_geom_angle_site_symmetry_3
_geom_angle
_geom_angle_publ_flag
O2 Cd1 O1 . 4_565 170.6(3) yes
O2 Cd1 Cl1 . 4_565 85.2(3) yes
O1 Cd1 Cl1 4_565 4_565 85.8(4) yes
O2 Cd1 Cl2 . 4_565 93.3(3) yes
O1 Cd1 Cl2 4_565 4_565 83.4(4) yes
Cl1 Cd1 Cl2 4_565 4_565 86.27(6) yes
O2 Cd1 Cl1 . . 98.7(3) yes
O1 Cd1 Cl1 4_565 . 84.3(4) yes
Cl1 Cd1 Cl1 4_565 . 92.05(16) yes
Cl2 Cd1 Cl1 4_565 . 167.67(18) yes
O2 Cd1 Cl2 . . 108.8(3) yes
O1 Cd1 Cl2 4_565 . 80.3(4) yes
Cl1 Cd1 Cl2 4_565 . 166.08(19) yes
Cl2 Cd1 Cl2 4_565 . 93.17(15) yes
Cl1 Cd1 Cl2 . . 85.52(6) yes
Cd1 Cl1 Cd1 4_465 . 84.19(11) ?
Cd1 Cl2 Cd1 4_465 . 84.32(10) ?
C1 O1 Cd1 . 4_465 156.3(6) ?
C1 O2 Cd1 . . 114.1(5) ?
C3 N1 H1A . . 109.5 ?
C3 N1 H1B . . 109.5 ?
H1A N1 H1B . . 109.5 ?
C3 N1 H1C . . 109.5 ?
H1A N1 H1C . . 109.5 ?
H1B N1 H1C . . 109.5 ?
O1 C1 O2 . . 121.8(6) ?
O1 C1 C2 . . 116.8(6) ?
O2 C1 C2 . . 120.3(6) ?
C3 C2 C1 . . 114.7(8) ?
C3 C2 H2A . . 108.6 ?
C1 C2 H2A . . 108.6 ?
C3 C2 H2B . . 108.6 ?
C1 C2 H2B . . 108.6 ?
H2A C2 H2B . . 107.6 ?
N1 C3 C2 . . 112.4(8) ?
N1 C3 H3A . . 109.1 ?
C2 C3 H3A . . 109.1 ?
N1 C3 H3B . . 109.1 ?
C2 C3 H3B . . 109.1 ?
H3A C3 H3B . . 107.9 ?

loop_
_geom_bond_atom_site_label_1
_geom_bond_atom_site_label_2
_geom_bond_site_symmetry_2
_geom_bond_distance
_geom_bond_publ_flag
Cd1 O2 . 2.278(5) yes
Cd1 O1 4_565 2.348(5) yes
Cd1 Cl1 4_565 2.612(5) yes
Cd1 Cl2 4_565 2.609(5) yes
Cd1 Cl1 . 2.631(5) yes
Cd1 Cl2 . 2.627(4) yes
Cl1 Cd1 4_465 2.612(5) yes
Cl2 Cd1 4_465 2.609(4) yes
O1 C1 . 1.221(8) yes
O1 Cd1 4_465 2.348(5) yes
O2 C1 . 1.259(10) yes
N1 C3 . 1.478(12) ?
N1 H1A . 0.8900 ?
N1 H1B . 0.8900 ?
N1 H1C . 0.8900 ?
C1 C2 . 1.520(8) yes
C2 C3 . 1.498(12) yes
C2 H2A . 0.9700 ?
C2 H2B . 0.9700 ?
C3 H3A . 0.9700 ?
C3 H3B . 0.9700 ?

loop_
_geom_hbond_atom_site_label_D
_geom_hbond_atom_site_label_H
_geom_hbond_atom_site_label_A
_geom_hbond_site_symmetry_A
_geom_hbond_distance_DH
_geom_hbond_distance_HA
_geom_hbond_distance_DA
_geom_hbond_angle_DHA
N1 H1A O2 1_455 0.89 2.53 3.227(10) 136.2
N1 H1B O2 2_664 0.89 2.48 3.317(16) 157.4
N1 H1B Cl1 3_544 0.89 2.69 3.212(9) 118.5
N1 H1C O1 . 0.89 2.10 2.732(10) 127.4
N1 H1C Cl2 4_465 0.89 2.54 3.262(11) 138.8

loop_
_geom_torsion_atom_site_label_1
_geom_torsion_atom_site_label_2
_geom_torsion_atom_site_label_3
_geom_torsion_atom_site_label_4
_geom_torsion_site_symmetry_1
_geom_torsion_site_symmetry_4
_geom_torsion
_geom_torsion_publ_flag
O2 Cd1 Cl1 Cd1 . 4_465 -75.8(3) ?
O1 Cd1 Cl1 Cd1 4_565 4_465 113.2(4) ?
Cl1 Cd1 Cl1 Cd1 4_565 4_465 -161.19(19) ?
Cl2 Cd1 Cl1 Cd1 4_565 4_465 116.9(7) ?
Cl2 Cd1 Cl1 Cd1 . 4_465 32.54(9) ?
O2 Cd1 Cl2 Cd1 . 4_465 65.1(3) ?
O1 Cd1 Cl2 Cd1 4_565 4_465 -117.6(4) ?
Cl1 Cd1 Cl2 Cd1 4_565 4_465 -113.0(5) ?
Cl2 Cd1 Cl2 Cd1 4_565 4_465 159.73(17) ?
Cl1 Cd1 Cl2 Cd1 . 4_465 -32.56(15) ?
Cl1 Cd1 O2 C1 . . 63.3(12) ?
Cl2 Cd1 O2 C1 . . -24.9(13) ?
Cd1 O1 C1 O2 4_465 . 1(6) ?
Cd1 O1 C1 C2 4_465 . 170(3) ?
Cd1 O2 C1 O1 . . -18(3) ?
Cd1 O2 C1 C2 . . 173.5(12) ?
O1 C1 C2 C3 . . -24(3) yes
O2 C1 C2 C3 . . 145.0(15) yes
C1 C2 C3 N1 . . 62.5(17) yes
